data_7015058
loop_
_publ_author_name
'Melen, Rebecca L.'
'McPartlin, Mary'
'Wright, Dominic S.'

_publ_section_title
;
 An unexpected dependence on the Sn(II) base; reactions of Sn(NR(2))(2)
 with aromatic dithiols.
;
_journal_issue 8
_journal_name_full 'Dalton transactions (Cambridge, England : 2003)'
_journal_page_first 1649
_journal_page_last 1651
_journal_paper_doi 10.1039/c0dt01690j
_journal_volume 40
_journal_year 2011
_chemical_formula_moiety 'C21 H18 S6 Sn, 2(C2 H8 N)'
_chemical_formula_sum 'C25 H34 N2 S6 Sn'
_chemical_formula_weight 673.59
_chemical_name_systematic
;
?
;
_space_group_IT_number 14
_symmetry_cell_setting monoclinic
_symmetry_space_group_name_Hall '-P 2ybc'
_symmetry_space_group_name_H-M 'P 1 21/c 1'
_atom_sites_solution_hydrogens geom
_atom_sites_solution_primary direct
_atom_sites_solution_secondary difmap
_audit_creation_method SHELXL-97
_cell_angle_alpha 90.00
_cell_angle_beta 92.7395(5)
_cell_angle_gamma 90.00
_cell_formula_units_Z 4
_cell_length_a 8.06670(10)
_cell_length_b 28.5622(3)
_cell_length_c 14.5669(2)
_cell_measurement_reflns_used 83968
_cell_measurement_temperature 180(2)
_cell_measurement_theta_max 25.35
_cell_measurement_theta_min 1.02
_cell_volume 3352.42(7)
_computing_cell_refinement 'HKL Scalepack (Otwinowski & Minor 1997)'
_computing_data_collection 'Collect (Nonius B.V. 1998)'
_computing_data_reduction
;
HKL Denzo and Scalepack (Otwinowski & Minor 1997)
;
_computing_publication_material 'SHELXL-97 (Sheldrick 1997)'
_computing_structure_refinement 'SHELXL-97 (Sheldrick 1997)'
_computing_structure_solution 'SIR-92 (Altomare et al. 1994)'
_diffrn_ambient_temperature 180(2)
_diffrn_measured_fraction_theta_full 0.995
_diffrn_measured_fraction_theta_max 0.995
_diffrn_measurement_device_type 'Nonius Kappa CCD'
_diffrn_measurement_method 'Thin slice \w and \f scans'
_diffrn_radiation_source 'fine-focus sealed tube'
_diffrn_radiation_type MoK\a
_diffrn_radiation_wavelength 0.71073
_diffrn_reflns_av_R_equivalents 0.0546
_diffrn_reflns_av_sigmaI/netI 0.0352
_diffrn_reflns_limit_h_max 8
_diffrn_reflns_limit_h_min -8
_diffrn_reflns_limit_k_max 31
_diffrn_reflns_limit_k_min -31
_diffrn_reflns_limit_l_max 16
_diffrn_reflns_limit_l_min -16
_diffrn_reflns_number 42629
_diffrn_reflns_theta_full 23.25
_diffrn_reflns_theta_max 23.25
_diffrn_reflns_theta_min 2.80
_diffrn_standards_number 0
_exptl_absorpt_coefficient_mu 1.151
_exptl_absorpt_correction_T_max 0.846
_exptl_absorpt_correction_T_min 0.746
_exptl_absorpt_correction_type multi-scan
_exptl_absorpt_process_details
;
multi-scan from symmetry-related measurements
Sortav (Blessing 1995)
;
_exptl_crystal_colour Colourless
_exptl_crystal_density_diffrn 1.335
_exptl_crystal_density_method 'not measured'
_exptl_crystal_description Plate
_exptl_crystal_F_000 1376
_exptl_crystal_size_max 0.33
_exptl_crystal_size_mid 0.21
_exptl_crystal_size_min 0.05
_refine_diff_density_max 1.491
_refine_diff_density_min -1.052
_refine_diff_density_rms 0.138
_refine_ls_extinction_method none
_refine_ls_goodness_of_fit_ref 1.038
_refine_ls_hydrogen_treatment constr
_refine_ls_matrix_type full
_refine_ls_number_parameters 324
_refine_ls_number_reflns 4765
_refine_ls_number_restraints 6
_refine_ls_restrained_S_all 1.040
_refine_ls_R_factor_all 0.0868
_refine_ls_R_factor_gt 0.0641
_refine_ls_shift/su_max 0.001
_refine_ls_shift/su_mean 0.000
_refine_ls_structure_factor_coef Fsqd
_refine_ls_weighting_details 'calc w=1/[\s^2^(Fo^2^)+(0.1100P)^2^+7.7990P] where P=(Fo^2^+2Fc^2^)/3'
_refine_ls_weighting_scheme calc
_refine_ls_wR_factor_gt 0.1773
_refine_ls_wR_factor_ref 0.1973
_reflns_number_gt 3671
_reflns_number_total 4765
_reflns_threshold_expression >2sigma(I)
_cod_data_source_file C0DT01690J.TXT
_cod_data_source_block dw0942
_cod_depositor_comments
;
The following automatic conversions were performed:
'_symmetry_cell_setting' value 'Monoclinic' changed to 'monoclinic'
according to '/home/saulius/struct/CIF-dictionaries/cif_core.dic'
dictionary named 'cif_core.dic' version 2.4.1 from 2010-06-29.

Automatic conversion script
Id: cif_fix_enum 1555 2011-01-17 13:19:09Z saulius 
;
_cod_original_sg_symbol_H-M 'P 21/c'
_cod_database_code 7015058

loop_
_symmetry_equiv_pos_as_xyz
'x, y, z'
'-x, y+1/2, -z+1/2'
'-x, -y, -z'
'x, -y-1/2, z-1/2'

loop_
_atom_site_label
_atom_site_type_symbol
_atom_site_fract_x
_atom_site_fract_y
_atom_site_fract_z
_atom_site_U_iso_or_equiv
_atom_site_adp_type
_atom_site_occupancy
_atom_site_symmetry_multiplicity
_atom_site_calc_flag
_atom_site_refinement_flags
_atom_site_disorder_assembly
_atom_site_disorder_group
Sn1 Sn 0.77464(8) 0.349359(17) 0.51819(4) 0.0809(3) Uani 1 1 d . . .
S1 S 0.8088(4) 0.42788(7) 0.59644(17) 0.1022(8) Uani 1 1 d . A .
S2 S 0.5991(3) 0.33285(8) 0.65503(17) 0.0925(6) Uani 1 1 d . A .
C11 C 0.7801(10) 0.4116(3) 0.7107(5) 0.078(2) Uani 1 1 d . . .
C12 C 0.8492(11) 0.4403(3) 0.7817(7) 0.093(2) Uani 1 1 d . A .
H12 H 0.9129 0.4669 0.7662 0.111 Uiso 1 1 calc R . .
C13 C 0.8262(13) 0.4307(4) 0.8726(7) 0.102(3) Uani 1 1 d . . .
H13 H 0.8701 0.4511 0.9192 0.123 Uiso 1 1 calc R A .
C14 C 0.7399(12) 0.3915(4) 0.8959(6) 0.097(3) Uani 1 1 d . A .
C15 C 0.6738(10) 0.3632(3) 0.8296(6) 0.083(2) Uani 1 1 d . . .
H15 H 0.6132 0.3363 0.8468 0.099 Uiso 1 1 calc R A .
C16 C 0.6919(9) 0.3722(3) 0.7364(5) 0.0730(18) Uani 1 1 d . A .
C17 C 0.719(2) 0.3793(7) 0.9928(10) 0.186(7) Uani 1 1 d . . .
H17A H 0.7047 0.4079 1.0286 0.279 Uiso 1 1 calc R A .
H17B H 0.8172 0.3624 1.0170 0.279 Uiso 1 1 calc R . .
H17C H 0.6205 0.3594 0.9974 0.279 Uiso 1 1 calc R . .
S3 S 1.0453(3) 0.32128(7) 0.59204(15) 0.0858(6) Uani 1 1 d . A .
S4 S 0.7527(2) 0.26384(7) 0.46888(15) 0.0761(5) Uani 1 1 d . A .
C21 C 1.0901(9) 0.2761(3) 0.5148(5) 0.0750(19) Uani 1 1 d . . .
C22 C 1.2566(11) 0.2633(4) 0.5040(7) 0.100(3) Uani 1 1 d . A .
H22 H 1.3419 0.2804 0.5362 0.120 Uiso 1 1 calc R . .
C23 C 1.2997(11) 0.2270(4) 0.4485(7) 0.104(3) Uani 1 1 d . . .
H23 H 1.4134 0.2192 0.4433 0.125 Uiso 1 1 calc R A .
C24 C 1.1769(10) 0.2011(3) 0.3994(6) 0.089(2) Uani 1 1 d . A .
C25 C 1.0148(9) 0.2144(3) 0.4084(5) 0.075(2) Uani 1 1 d . . .
H25 H 0.9301 0.1979 0.3744 0.090 Uiso 1 1 calc R A .
C26 C 0.9689(8) 0.2509(2) 0.4651(5) 0.0691(18) Uani 1 1 d . A .
C27 C 1.2199(12) 0.1614(4) 0.3385(8) 0.117(4) Uani 1 1 d . . .
H27A H 1.1198 0.1431 0.3226 0.176 Uiso 1 1 calc R A .
H27B H 1.3024 0.1413 0.3705 0.176 Uiso 1 1 calc R . .
H27C H 1.2657 0.1737 0.2822 0.176 Uiso 1 1 calc R . .
S5 S 0.4838(10) 0.3640(3) 0.4311(6) 0.0828(19) Uani 0.50 1 d P A 1
S6 S 0.8818(9) 0.3810(3) 0.3774(5) 0.091(2) Uani 0.50 1 d P A 1
C31 C 0.5664(16) 0.4071(5) 0.3495(9) 0.058(3) Uiso 0.50 1 d P A 1
C32 C 0.443(3) 0.4354(7) 0.3061(14) 0.102(5) Uiso 0.50 1 d P A 1
H32 H 0.3309 0.4329 0.3221 0.122 Uiso 0.50 1 calc PR A 1
C33 C 0.491(3) 0.4685(8) 0.2365(15) 0.111(6) Uiso 0.50 1 d P A 1
H33 H 0.4100 0.4886 0.2081 0.134 Uiso 0.50 1 calc PR A 1
C34 C 0.6362(14) 0.4707(4) 0.2139(7) 0.109(3) Uiso 0.50 1 d P A 1
C35 C 0.759(2) 0.4468(5) 0.2622(11) 0.074(4) Uiso 0.50 1 d P A 1
H35 H 0.8735 0.4514 0.2538 0.089 Uiso 0.50 1 calc PR A 1
C36 C 0.6930(13) 0.4124(3) 0.3302(6) 0.091(2) Uiso 0.50 1 d P A 1
C37 C 0.689(3) 0.5103(9) 0.1455(18) 0.131(7) Uiso 0.50 1 d P A 1
H37A H 0.5981 0.5160 0.0997 0.197 Uiso 0.50 1 calc PR A 1
H37B H 0.7880 0.5003 0.1144 0.197 Uiso 0.50 1 calc PR A 1
H37C H 0.7133 0.5391 0.1799 0.197 Uiso 0.50 1 calc PR A 1
S5' S 0.9677(9) 0.3770(3) 0.3888(5) 0.0917(18) Uani 0.50 1 d P A 2
S6' S 0.5506(10) 0.3712(4) 0.4090(6) 0.097(2) Uani 0.50 1 d P A 2
C31' C 0.815(2) 0.4114(6) 0.3267(11) 0.078(4) Uiso 0.50 1 d P A 2
C32' C 0.890(3) 0.4420(7) 0.2614(14) 0.106(6) Uiso 0.50 1 d P A 2
H32' H 1.0071 0.4435 0.2584 0.127 Uiso 0.50 1 calc PR A 2
C33' C 0.790(3) 0.4690(10) 0.204(2) 0.138(8) Uiso 0.50 1 d P A 2
H33' H 0.8374 0.4865 0.1561 0.166 Uiso 0.50 1 calc PR A 2
C34' C 0.6362(14) 0.4707(4) 0.2139(7) 0.109(3) Uiso 0.50 1 d P A 2
C35' C 0.566(3) 0.4400(9) 0.2736(17) 0.125(7) Uiso 0.50 1 d P A 2
H35' H 0.4494 0.4366 0.2787 0.150 Uiso 0.50 1 calc PR A 2
C36' C 0.6930(13) 0.4124(3) 0.3302(6) 0.091(2) Uiso 0.50 1 d P A 2
C37' C 0.533(4) 0.5026(11) 0.146(2) 0.158(10) Uiso 0.50 1 d P A 2
H37D H 0.5279 0.5343 0.1712 0.237 Uiso 0.50 1 calc PR A 2
H37E H 0.4207 0.4900 0.1367 0.237 Uiso 0.50 1 calc PR A 2
H37F H 0.5864 0.5036 0.0868 0.237 Uiso 0.50 1 calc PR A 2
N1 N 0.2598(11) 0.4211(3) 0.5590(7) 0.118(3) Uani 1 1 d . . .
H1NA H 0.1643 0.4037 0.5509 0.141 Uiso 1 1 calc R . .
H1NB H 0.3440 0.4048 0.5330 0.141 Uiso 1 1 calc R . .
C1 C 0.3003(14) 0.4260(4) 0.6595(9) 0.124(3) Uani 1 1 d . . .
H1A H 0.4091 0.4410 0.6690 0.185 Uiso 1 1 calc R . .
H1B H 0.3029 0.3950 0.6882 0.185 Uiso 1 1 calc R . .
H1C H 0.2156 0.4453 0.6872 0.185 Uiso 1 1 calc R . .
C2 C 0.236(2) 0.4671(6) 0.5089(15) 0.225(11) Uani 1 1 d . . .
H2A H 0.1513 0.4857 0.5386 0.338 Uiso 1 1 calc R . .
H2B H 0.1996 0.4611 0.4448 0.338 Uiso 1 1 calc R . .
H2C H 0.3408 0.4844 0.5108 0.338 Uiso 1 1 calc R . .
N2 N 0.7512(17) 0.2670(4) 0.2375(7) 0.129(4) Uani 0.80 1 d PD . .
H2NA H 0.7415 0.2642 0.2993 0.155 Uiso 0.45 1 d P B 1
H2NB H 0.7299 0.2370 0.2144 0.155 Uiso 0.45 1 d P C 1
C3 C 0.926(3) 0.2818(10) 0.216(2) 0.121(6) Uiso 0.45 1 d PD D 1
H3A H 1.0054 0.2588 0.2413 0.182 Uiso 0.45 1 calc PR D 1
H3B H 0.9496 0.3126 0.2425 0.182 Uiso 0.45 1 calc PR D 1
H3C H 0.9343 0.2833 0.1488 0.182 Uiso 0.45 1 calc PR D 1
C4 C 0.631(3) 0.2998(9) 0.1979(18) 0.116(6) Uiso 0.45 1 d PD D 1
H4A H 0.5192 0.2898 0.2121 0.175 Uiso 0.45 1 calc PR D 1
H4B H 0.6405 0.3008 0.1311 0.175 Uiso 0.45 1 calc PR D 1
H4C H 0.6529 0.3311 0.2236 0.175 Uiso 0.45 1 calc PR D 1
H2NC H 0.7819 0.2627 0.2979 0.140 Uiso 0.35 1 d P E 2
H2ND H 0.7500 0.2369 0.2126 0.140 Uiso 0.35 1 d P F 2
C3' C 0.874(4) 0.2943(12) 0.193(3) 0.121(6) Uiso 0.35 1 d PD D 2
H3'1 H 0.9830 0.2798 0.2036 0.182 Uiso 0.35 1 calc PR D 2
H3'2 H 0.8756 0.3261 0.2181 0.182 Uiso 0.35 1 calc PR D 2
H3'3 H 0.8457 0.2955 0.1268 0.182 Uiso 0.35 1 calc PR D 2
C4' C 0.577(3) 0.2887(12) 0.223(2) 0.116(6) Uiso 0.35 1 d PD D 2
H4'1 H 0.4953 0.2687 0.2516 0.175 Uiso 0.35 1 calc PR D 2
H4'2 H 0.5486 0.2914 0.1570 0.175 Uiso 0.35 1 calc PR D 2
H4'3 H 0.5758 0.3199 0.2511 0.175 Uiso 0.35 1 calc PR D 2
N3 N 1.096(7) 0.3822(15) 0.097(6) 0.23(3) Uiso 0.20 1 d PD . .
H3NA H 1.0738 0.3713 0.0383 0.279 Uiso 0.20 1 calc PR . .
H3NB H 1.0066 0.3763 0.1320 0.279 Uiso 0.20 1 calc PR . .
C5 C 1.137(5) 0.4324(14) 0.097(3) 0.080(10) Uiso 0.20 1 d PD . .
H5A H 1.0415 0.4502 0.0714 0.120 Uiso 0.20 1 calc PR . .
H5B H 1.2326 0.4377 0.0591 0.120 Uiso 0.20 1 calc PR . .
H5C H 1.1640 0.4428 0.1599 0.120 Uiso 0.20 1 calc PR . .
C6 C 1.251(6) 0.3604(18) 0.139(4) 0.106(14) Uiso 0.20 1 d PD . .
H6A H 1.2358 0.3264 0.1427 0.160 Uiso 0.20 1 calc PR . .
H6B H 1.2736 0.3732 0.2004 0.160 Uiso 0.20 1 calc PR . .
H6C H 1.3442 0.3673 0.1003 0.160 Uiso 0.20 1 calc PR . .

loop_
_atom_site_aniso_label
_atom_site_aniso_U_11
_atom_site_aniso_U_22
_atom_site_aniso_U_33
_atom_site_aniso_U_23
_atom_site_aniso_U_13
_atom_site_aniso_U_12
Sn1 0.1142(5) 0.0551(4) 0.0726(4) -0.0029(2) -0.0048(3) 0.0027(3)
S1 0.165(2) 0.0522(11) 0.0901(15) -0.0029(10) 0.0151(14) -0.0023(12)
S2 0.0989(15) 0.0800(13) 0.0988(15) -0.0150(12) 0.0082(12) -0.0132(11)
C11 0.090(5) 0.060(4) 0.083(5) -0.013(4) 0.005(4) 0.010(4)
C12 0.104(6) 0.067(5) 0.107(7) -0.018(5) 0.000(5) 0.002(4)
C13 0.123(7) 0.097(7) 0.087(6) -0.026(5) -0.009(5) 0.009(6)
C14 0.109(7) 0.099(7) 0.083(6) -0.012(5) 0.001(5) 0.018(6)
C15 0.075(5) 0.087(5) 0.086(6) -0.006(5) 0.009(4) 0.020(4)
C16 0.073(4) 0.065(4) 0.080(5) -0.006(4) -0.001(4) 0.011(4)
C17 0.28(2) 0.161(15) 0.116(10) -0.023(9) 0.008(11) -0.021(13)
S3 0.0953(14) 0.0689(12) 0.0915(14) -0.0117(10) -0.0131(11) -0.0110(10)
S4 0.0680(11) 0.0609(11) 0.0980(14) -0.0117(9) -0.0108(9) 0.0000(8)
C21 0.074(5) 0.068(4) 0.082(5) -0.004(4) -0.005(4) -0.011(4)
C22 0.079(6) 0.102(7) 0.117(7) -0.015(6) -0.014(5) -0.029(5)
C23 0.069(5) 0.123(8) 0.121(7) -0.033(6) 0.000(5) -0.009(5)
C24 0.075(5) 0.093(6) 0.099(6) -0.015(5) -0.002(4) -0.005(4)
C25 0.061(4) 0.076(5) 0.089(5) -0.007(4) -0.007(4) -0.010(3)
C26 0.067(4) 0.061(4) 0.079(5) 0.001(4) -0.006(3) -0.009(3)
C27 0.079(6) 0.140(9) 0.133(8) -0.056(7) 0.002(5) 0.007(5)
S5 0.103(6) 0.064(3) 0.082(4) 0.007(2) 0.012(3) 0.008(3)
S6 0.103(5) 0.094(4) 0.078(3) 0.017(3) 0.016(4) 0.027(4)
S5' 0.110(5) 0.083(4) 0.081(3) -0.002(3) 0.003(4) 0.008(4)
S6' 0.097(6) 0.102(5) 0.091(5) -0.003(4) -0.018(4) 0.027(4)
N1 0.109(6) 0.078(5) 0.165(8) 0.046(5) 0.008(5) -0.006(4)
C1 0.125(8) 0.107(8) 0.137(9) -0.012(7) -0.019(7) 0.014(6)
C2 0.209(16) 0.159(14) 0.32(2) 0.159(16) 0.098(16) 0.059(12)
N2 0.214(13) 0.086(6) 0.084(6) -0.016(5) -0.030(7) 0.016(7)

loop_
_atom_type_symbol
_atom_type_description
_atom_type_scat_dispersion_real
_atom_type_scat_dispersion_imag
_atom_type_scat_source
C C 0.0033 0.0016 'International Tables Vol C Tables 4.2.6.8 and 6.1.1.4'
H H 0.0000 0.0000 'International Tables Vol C Tables 4.2.6.8 and 6.1.1.4'
N N 0.0061 0.0033 'International Tables Vol C Tables 4.2.6.8 and 6.1.1.4'
S S 0.1246 0.1234 'International Tables Vol C Tables 4.2.6.8 and 6.1.1.4'
Sn Sn -0.6537 1.4246 'International Tables Vol C Tables 4.2.6.8 and 6.1.1.4'

loop_
_geom_angle_atom_site_label_1
_geom_angle_atom_site_label_2
_geom_angle_atom_site_label_3
_geom_angle
_geom_angle_site_symmetry_1
_geom_angle_site_symmetry_3
_geom_angle_publ_flag
S6' Sn1 S6 68.7(3) . . ?
S6' Sn1 S3 164.4(2) . . ?
S6 Sn1 S3 98.19(17) . . ?
S6' Sn1 S1 97.4(2) . . ?
S6 Sn1 S1 90.8(2) . . ?
S3 Sn1 S1 90.93(8) . . ?
S6' Sn1 S2 97.8(2) . . ?
S6 Sn1 S2 163.98(16) . . ?
S3 Sn1 S2 96.31(8) . . ?
S1 Sn1 S2 82.17(8) . . ?
S6' Sn1 S4 91.3(2) . . ?
S6 Sn1 S4 98.1(2) . . ?
S3 Sn1 S4 82.09(6) . . ?
S1 Sn1 S4 169.33(8) . . ?
S2 Sn1 S4 90.54(7) . . ?
S6' Sn1 S5' 84.3(3) . . ?
S6 Sn1 S5' 15.66(15) . . ?
S3 Sn1 S5' 82.57(17) . . ?
S1 Sn1 S5' 90.08(18) . . ?
S2 Sn1 S5' 172.17(18) . . ?
S4 Sn1 S5' 96.97(18) . . ?
S6' Sn1 S5 14.4(2) . . ?
S6 Sn1 S5 83.1(2) . . ?
S3 Sn1 S5 170.24(19) . . ?
S1 Sn1 S5 98.7(2) . . ?
S2 Sn1 S5 83.75(16) . . ?
S4 Sn1 S5 88.15(19) . . ?
S5' Sn1 S5 98.7(2) . . ?
C11 S1 Sn1 100.2(3) . . ?
C16 S2 Sn1 100.0(3) . . ?
C16 C11 C12 117.4(8) . . ?
C16 C11 S1 124.2(6) . . ?
C12 C11 S1 118.4(7) . . ?
C13 C12 C11 121.5(9) . . ?
C13 C12 H12 119.3 . . ?
C11 C12 H12 119.3 . . ?
C14 C13 C12 119.8(9) . . ?
C14 C13 H13 120.1 . . ?
C12 C13 H13 120.1 . . ?
C15 C14 C13 120.0(9) . . ?
C15 C14 C17 119.0(11) . . ?
C13 C14 C17 121.0(11) . . ?
C14 C15 C16 122.0(9) . . ?
C14 C15 H15 119.0 . . ?
C16 C15 H15 119.0 . . ?
C11 C16 C15 119.3(7) . . ?
C11 C16 S2 122.5(6) . . ?
C15 C16 S2 118.2(6) . . ?
C14 C17 H17A 109.5 . . ?
C14 C17 H17B 109.5 . . ?
H17A C17 H17B 109.5 . . ?
C14 C17 H17C 109.5 . . ?
H17A C17 H17C 109.5 . . ?
H17B C17 H17C 109.5 . . ?
C21 S3 Sn1 99.3(3) . . ?
C26 S4 Sn1 98.7(2) . . ?
C26 C21 C22 117.3(7) . . ?
C26 C21 S3 123.5(6) . . ?
C22 C21 S3 119.2(6) . . ?
C23 C22 C21 122.2(8) . . ?
C23 C22 H22 118.9 . . ?
C21 C22 H22 118.9 . . ?
C22 C23 C24 120.4(8) . . ?
C22 C23 H23 119.8 . . ?
C24 C23 H23 119.8 . . ?
C25 C24 C23 117.2(8) . . ?
C25 C24 C27 121.1(7) . . ?
C23 C24 C27 121.7(8) . . ?
C24 C25 C26 123.1(7) . . ?
C24 C25 H25 118.5 . . ?
C26 C25 H25 118.5 . . ?
C21 C26 C25 119.8(7) . . ?
C21 C26 S4 122.7(6) . . ?
C25 C26 S4 117.5(5) . . ?
C24 C27 H27A 109.5 . . ?
C24 C27 H27B 109.5 . . ?
H27A C27 H27B 109.5 . . ?
C24 C27 H27C 109.5 . . ?
H27A C27 H27C 109.5 . . ?
H27B C27 H27C 109.5 . . ?
C31 S5 Sn1 94.3(5) . . ?
C36 S6 Sn1 99.9(4) . . ?
C36 C31 C32 117.3(15) . . ?
C36 C31 S5 129.1(11) . . ?
C32 C31 S5 113.6(12) . . ?
C31 C32 C33 118.8(18) . . ?
C31 C32 H32 120.6 . . ?
C33 C32 H32 120.6 . . ?
C34 C33 C32 120(2) . . ?
C34 C33 H33 119.8 . . ?
C32 C33 H33 119.8 . . ?
C33 C34 C35 120.6(16) . . ?
C33 C34 C37 119.5(17) . . ?
C35 C34 C37 118.2(14) . . ?
C34 C35 C36 113.3(12) . . ?
C34 C35 H35 123.4 . . ?
C36 C35 H35 123.4 . . ?
C31 C36 C35 128.7(12) . . ?
C31 C36 S6 126.9(10) . . ?
C35 C36 S6 104.4(9) . . ?
C31' S5' Sn1 96.4(6) . . ?
C32' C31' S5' 111.6(14) . . ?
C33' C32' C31' 119(2) . . ?
C33' C32' H32' 120.3 . . ?
C31' C32' H32' 120.3 . . ?
C32' C33' H33' 119.9 . . ?
H37D C37' H37E 109.5 . . ?
H37D C37' H37F 109.5 . . ?
H37E C37' H37F 109.5 . . ?
C1 N1 C2 114.2(13) . . ?
C1 N1 H1NA 108.7 . . ?
C2 N1 H1NA 108.7 . . ?
C1 N1 H1NB 108.7 . . ?
C2 N1 H1NB 108.7 . . ?
H1NA N1 H1NB 107.6 . . ?
N1 C1 H1A 109.5 . . ?
N1 C1 H1B 109.5 . . ?
H1A C1 H1B 109.5 . . ?
N1 C1 H1C 109.5 . . ?
H1A C1 H1C 109.5 . . ?
H1B C1 H1C 109.5 . . ?
N1 C2 H2A 109.5 . . ?
N1 C2 H2B 109.5 . . ?
H2A C2 H2B 109.5 . . ?
N1 C2 H2C 109.5 . . ?
H2A C2 H2C 109.5 . . ?
H2B C2 H2C 109.5 . . ?
C3' N2 C4 86.0(19) . . ?
C4 N2 C3 110.2(17) . . ?
C3' N2 C4' 111(2) . . ?
C3 N2 C4' 135.1(19) . . ?
C3' N2 H2NA 126.0(19) . . ?
C4 N2 H2NA 111.4(15) . . ?
C3 N2 H2NA 110.9(15) . . ?
C4' N2 H2NA 92.9(16) . . ?
C3' N2 H2NB 117.0(19) . . ?
C4 N2 H2NB 110.0(15) . . ?
C3 N2 H2NB 109.6(15) . . ?
C4' N2 H2NB 99.7(17) . . ?
H2NA N2 H2NB 104.6(11) . . ?
C3' N2 H2NC 110(2) . . ?
C4 N2 H2NC 128.3(15) . . ?
C3 N2 H2NC 91.7(14) . . ?
C4' N2 H2NC 113.0(17) . . ?
H2NB N2 H2NC 105.1(11) . . ?
C3' N2 H2ND 108.6(19) . . ?
C4 N2 H2ND 116.5(15) . . ?
C3 N2 H2ND 99.6(15) . . ?
C4' N2 H2ND 108.9(17) . . ?
H2NA N2 H2ND 107.6(11) . . ?
H2NC N2 H2ND 104.3(10) . . ?
N2 C3 H3A 109.5 . . ?
N2 C3 H3B 109.5 . . ?
H3A C3 H3B 109.5 . . ?
N2 C3 H3C 109.5 . . ?
H3A C3 H3C 109.5 . . ?
H3B C3 H3C 109.5 . . ?
N2 C4 H4A 109.5 . . ?
N2 C4 H4B 109.5 . . ?
H4A C4 H4B 109.5 . . ?
N2 C4 H4C 109.5 . . ?
H4A C4 H4C 109.5 . . ?
H4B C4 H4C 109.5 . . ?
N2 C3' H3'1 109.5 . . ?
N2 C3' H3'2 109.5 . . ?
H3'1 C3' H3'2 109.5 . . ?
N2 C3' H3'3 109.5 . . ?
H3'1 C3' H3'3 109.5 . . ?
H3'2 C3' H3'3 109.5 . . ?
N2 C4' H4'1 109.5 . . ?
N2 C4' H4'2 109.5 . . ?
H4'1 C4' H4'2 109.5 . . ?
N2 C4' H4'3 109.5 . . ?
H4'1 C4' H4'3 109.5 . . ?
H4'2 C4' H4'3 109.5 . . ?
C5 N3 C6 103(4) . . ?
C5 N3 H3NA 111.2 . . ?
C6 N3 H3NA 111.2 . . ?
C5 N3 H3NB 111.2 . . ?
C6 N3 H3NB 111.2 . . ?
H3NA N3 H3NB 109.1 . . ?
N3 C5 H5A 109.5 . . ?
N3 C5 H5B 109.5 . . ?
H5A C5 H5B 109.5 . . ?
N3 C5 H5C 109.5 . . ?
H5A C5 H5C 109.5 . . ?
H5B C5 H5C 109.5 . . ?
N3 C6 H6A 109.5 . . ?
N3 C6 H6B 109.5 . . ?
H6A C6 H6B 109.5 . . ?
N3 C6 H6C 109.5 . . ?
H6A C6 H6C 109.5 . . ?
H6B C6 H6C 109.5 . . ?

loop_
_geom_bond_atom_site_label_1
_geom_bond_atom_site_label_2
_geom_bond_distance
_geom_bond_site_symmetry_2
_geom_bond_publ_flag
Sn1 S6' 2.431(9) . ?
Sn1 S6 2.437(8) . ?
Sn1 S3 2.519(2) . ?
Sn1 S1 2.525(2) . ?
Sn1 S2 2.544(2) . ?
Sn1 S4 2.5498(19) . ?
Sn1 S5' 2.624(8) . ?
Sn1 S5 2.647(9) . ?
S1 C11 1.754(8) . ?
S2 C16 1.773(8) . ?
C11 C16 1.392(11) . ?
C11 C12 1.413(11) . ?
C12 C13 1.374(13) . ?
C12 H12 0.9500 . ?
C13 C14 1.369(14) . ?
C13 H13 0.9500 . ?
C14 C15 1.350(12) . ?
C14 C17 1.472(17) . ?
C15 C16 1.396(11) . ?
C15 H15 0.9500 . ?
C17 H17A 0.9800 . ?
C17 H17B 0.9800 . ?
C17 H17C 0.9800 . ?
S3 C21 1.761(8) . ?
S4 C26 1.786(7) . ?
C21 C26 1.389(10) . ?
C21 C22 1.408(11) . ?
C22 C23 1.370(13) . ?
C22 H22 0.9500 . ?
C23 C24 1.404(12) . ?
C23 H23 0.9500 . ?
C24 C25 1.374(10) . ?
C24 C27 1.491(12) . ?
C25 C26 1.391(10) . ?
C25 H25 0.9500 . ?
C27 H27A 0.9800 . ?
C27 H27B 0.9800 . ?
C27 H27C 0.9800 . ?
S5 C31 1.858(14) . ?
S6 C36 1.869(11) . ?
C31 C36 1.082(13) . ?
C31 C32 1.41(2) . ?
C32 C33 1.45(3) . ?
C32 H32 0.9500 . ?
C33 C34 1.23(2) . ?
C33 H33 0.9500 . ?
C34 C35 1.367(19) . ?
C34 C37 1.58(3) . ?
C35 C36 1.509(18) . ?
C35 H35 0.9500 . ?
C37 H37A 0.9800 . ?
C37 H37B 0.9800 . ?
C37 H37C 0.9800 . ?
S5' C31' 1.786(17) . ?
C31' C32' 1.45(3) . ?
C32' C33' 1.37(3) . ?
C32' H32' 0.9500 . ?
C33' H33' 0.9500 . ?
C35' H35' 0.9500 . ?
C37' H37D 0.9800 . ?
C37' H37E 0.9800 . ?
C37' H37F 0.9800 . ?
N1 C1 1.490(14) . ?
N1 C2 1.512(14) . ?
N1 H1NA 0.9200 . ?
N1 H1NB 0.9200 . ?
C1 H1A 0.9800 . ?
C1 H1B 0.9800 . ?
C1 H1C 0.9800 . ?
C2 H2A 0.9800 . ?
C2 H2B 0.9800 . ?
C2 H2C 0.9800 . ?
N2 C3' 1.436(18) . ?
N2 C4 1.447(17) . ?
N2 C3 1.517(17) . ?
N2 C4' 1.543(18) . ?
N2 H2NA 0.911(11) . ?
N2 H2NB 0.935(10) . ?
N2 H2NC 0.911(10) . ?
N2 H2ND 0.934(10) . ?
C3 H3A 0.9800 . ?
C3 H3B 0.9800 . ?
C3 H3C 0.9800 . ?
C4 H4A 0.9800 . ?
C4 H4B 0.9800 . ?
C4 H4C 0.9800 . ?
C3' H3'1 0.9800 . ?
C3' H3'2 0.9800 . ?
C3' H3'3 0.9800 . ?
C4' H4'1 0.9800 . ?
C4' H4'2 0.9800 . ?
C4' H4'3 0.9800 . ?
N3 C5 1.47(2) . ?
N3 C6 1.50(2) . ?
N3 H3NA 0.9200 . ?
N3 H3NB 0.9200 . ?
C5 H5A 0.9800 . ?
C5 H5B 0.9800 . ?
C5 H5C 0.9800 . ?
C6 H6A 0.9800 . ?
C6 H6B 0.9800 . ?
C6 H6C 0.9800 . ?
